data_4135089
loop_
_publ_author_name
'Levesque, Alexandre'
'Maris, Thierry'
'Wuest, James D.'

_publ_section_title
;
 ROY Reclaims Its Crown: New Ways to Increase Polymorphic Diversity.
;
_journal_name_full 'Journal of the American Chemical Society'
_journal_paper_doi 10.1021/jacs.0c04434
_journal_year 2020
_chemical_formula_moiety 'C12 H9 N3 O2 S'
_chemical_formula_sum 'C12 H9 N3 O2 S'
_chemical_formula_weight 259.28
_space_group_crystal_system monoclinic
_space_group_IT_number 14
_space_group_name_Hall '-P 2ybc'
_space_group_name_H-M_alt 'P 1 21/c 1'
_atom_sites_solution_hydrogens geom
_atom_sites_solution_primary dual
_audit_creation_date 2019-09-25
_audit_creation_method
;
Olex2 1.2
(compiled 2018.05.29 svn.r3508 for OlexSys, GUI svn.r5506)
;
_cell_angle_alpha 90
_cell_angle_beta 97.231(14)
_cell_angle_gamma 90
_cell_formula_units_Z 4
_cell_length_a 3.9696(8)
_cell_length_b 22.591(5)
_cell_length_c 12.705(2)
_cell_measurement_reflns_used 1465
_cell_measurement_temperature 100
_cell_measurement_theta_max 65.260
_cell_measurement_theta_min 3.913
_cell_volume 1130.3(4)
_computing_cell_refinement
'SAINT (2013) V8.38A; Integration Software for Single Crystal Data. Bruker AXS Inc., Madison, WI 53719-1173.'
_computing_data_collection
;
APEX 2 (2013) Bruker AXS Inc., Madison, WI 53719-1173.
;
_computing_data_reduction
'SAINT (2013) V8.38A; Integration Software for Single Crystal Data. Bruker AXS Inc., Madison, WI 53719-1173.'
_computing_molecular_graphics 'Olex2 (Dolomanov et al., 2009)'
_computing_publication_material 'Olex2 (Dolomanov et al., 2009)'
_computing_structure_refinement 'XL (Sheldrick, 2008)'
_computing_structure_solution 'XT (Sheldrick, 2015)'
_diffrn_ambient_temperature 100
_diffrn_detector 'CCD area detector'
_diffrn_detector_area_resol_mean 8.3
_diffrn_detector_type 'Bruker APEX2 CCD'
_diffrn_measured_fraction_theta_full 0.960
_diffrn_measured_fraction_theta_max 0.960
_diffrn_measurement_device 'three-circle diffractometer'
_diffrn_measurement_device_type 'Bruker Smart APEX'
_diffrn_measurement_method '\w scans'
_diffrn_radiation_collimation 'Focusing mirrors'
_diffrn_radiation_monochromator 'Quazar MX Mirror Optics'
_diffrn_radiation_probe x-ray
_diffrn_radiation_type CuK\a
_diffrn_radiation_wavelength 1.54178
_diffrn_reflns_av_R_equivalents 0.0941
_diffrn_reflns_av_unetI/netI 0.0851
_diffrn_reflns_Laue_measured_fraction_full 0.960
_diffrn_reflns_Laue_measured_fraction_max 0.960
_diffrn_reflns_limit_h_max 4
_diffrn_reflns_limit_h_min -4
_diffrn_reflns_limit_k_max 26
_diffrn_reflns_limit_k_min -26
_diffrn_reflns_limit_l_max 15
_diffrn_reflns_limit_l_min -15
_diffrn_reflns_number 9120
_diffrn_reflns_point_group_measured_fraction_full 0.960
_diffrn_reflns_point_group_measured_fraction_max 0.960
_diffrn_reflns_theta_full 66.868
_diffrn_reflns_theta_max 66.868
_diffrn_reflns_theta_min 3.913
_diffrn_source 'Microfocus Source'
_diffrn_source_target Cu
_diffrn_source_type 'Incoatec I\mS High Brilliance Microsource'
_exptl_absorpt_coefficient_mu 2.542
_exptl_absorpt_correction_T_max 0.5201
_exptl_absorpt_correction_T_min 0.2454
_exptl_absorpt_correction_type multi-scan
_exptl_absorpt_process_details
'SADABS-2016/2 (Bruker,2016/2) was used for absorption correction. wR2(int) was 0.1804 before and 0.0832 after correction. The Ratio of minimum to maximum transmission is 0.4718. The \l/2 correction factor is Not present.'
_exptl_crystal_colour 'clear light orange'
_exptl_crystal_colour_lustre clear
_exptl_crystal_colour_modifier light
_exptl_crystal_colour_primary orange
_exptl_crystal_density_diffrn 1.524
_exptl_crystal_description needle
_exptl_crystal_F_000 536
_exptl_crystal_size_max 0.37
_exptl_crystal_size_mid 0.03
_exptl_crystal_size_min 0.03
_refine_diff_density_max 0.653
_refine_diff_density_min -0.562
_refine_diff_density_rms 0.129
_refine_ls_extinction_method none
_refine_ls_goodness_of_fit_ref 1.043
_refine_ls_hydrogen_treatment constr
_refine_ls_matrix_type full
_refine_ls_number_parameters 165
_refine_ls_number_reflns 1932
_refine_ls_number_restraints 0
_refine_ls_restrained_S_all 1.043
_refine_ls_R_factor_all 0.1062
_refine_ls_R_factor_gt 0.0856
_refine_ls_shift/su_max 0.000
_refine_ls_shift/su_mean 0.000
_refine_ls_structure_factor_coef Fsqd
_refine_ls_weighting_details 'w=1/[\s^2^(Fo^2^)+(0.1473P)^2^] where P=(Fo^2^+2Fc^2^)/3'
_refine_ls_weighting_scheme calc
_refine_ls_wR_factor_gt 0.2109
_refine_ls_wR_factor_ref 0.2272
_reflns_Friedel_coverage 0.000
_reflns_number_gt 1420
_reflns_number_total 1932
_reflns_threshold_expression 'I > 2\s(I)'
_cod_data_source_file ja0c04434_si_019.cif
_cod_data_source_block ROY_PO13
_cod_depositor_comments
;
The following automatic conversions were performed:

data item '_diffrn_radiation_probe' value 'X-ray' was changed to
'x-ray' in accordance with the
/home/data/users/saulius/crontab/automatic-downloads/rss-feeds/ACS/lib/dictionaries/cif_core.dic
dictionary named 'cif_core.dic' version 2.4.2 last updated on
2011-04-26.

Automatic conversion script
Id: cif_fix_values 7556 2019-12-06 15:28:31Z antanas 
;
_cod_database_code 4135089
_shelx_shelxl_version_number 2018/3
_shelx_space_group_comment
;
The symmetry employed for this shelxl refinement is uniquely defined
by the following loop, which should always be used as a source of
symmetry information in preference to the above space-group names.
They are only intended as comments.
;
_shelx_estimated_absorpt_t_max 0.928
_shelx_estimated_absorpt_t_min 0.453
_olex2_refinement_description
;
1. Twinned data refinement
 Scales: 0.9987(9)
 0.0013(9)
2. Fixed Uiso
 At 1.2 times of:
  All C(H) groups, All N(H) groups
 At 1.5 times of:
  All C(H,H,H) groups
3.a Aromatic/amide H refined with riding coordinates:
 C13(H13), C14(H14), C15(H15), C16(H16), C23(H23), N1(H1)
3.b Idealised Me refined as rotating group:
 C3(H3A,H3B,H3C)
;
_olex2_exptl_crystal_mounting_method 'mounted on a cryoloop'
_olex2_submission_original_sample_id PO13
_olex2_submission_special_instructions 'No special instructions were received'

loop_
_space_group_symop_operation_xyz
'x, y, z'
'-x, y+1/2, -z+1/2'
'-x, -y, -z'
'x, -y-1/2, z-1/2'

loop_
_atom_site_label
_atom_site_type_symbol
_atom_site_fract_x
_atom_site_fract_y
_atom_site_fract_z
_atom_site_U_iso_or_equiv
_atom_site_adp_type
_atom_site_occupancy
_atom_site_site_symmetry_order
_atom_site_calc_flag
_atom_site_refinement_flags_posn
_atom_site_refinement_flags_adp
_atom_site_refinement_flags_occupancy
_atom_site_disorder_assembly
_atom_site_disorder_group
C2 C 0.1545(13) 0.2806(2) 0.5712(4) 0.0391(11) Uani 1 1 d . . . . .
C3 C 0.5752(13) 0.3714(2) 0.2464(4) 0.0416(12) Uani 1 1 d . . . . .
H3A H 0.412757 0.398068 0.205936 0.062 Uiso 1 1 calc GR . . . .
H3B H 0.568921 0.332669 0.211445 0.062 Uiso 1 1 calc GR . . . .
H3C H 0.804281 0.388023 0.249966 0.062 Uiso 1 1 calc GR . . . .
C11 C 0.3974(13) 0.3965(2) 0.7391(3) 0.0374(11) Uani 1 1 d . . . . .
C12 C 0.3222(12) 0.4313(2) 0.8260(3) 0.0356(10) Uani 1 1 d . . . . .
C13 C 0.4370(13) 0.4155(2) 0.9301(4) 0.0399(11) Uani 1 1 d . . . . .
H13 H 0.380234 0.439437 0.986786 0.048 Uiso 1 1 calc R . . . .
C14 C 0.6320(14) 0.3656(2) 0.9519(4) 0.0427(12) Uani 1 1 d . . . . .
H14 H 0.709635 0.354743 1.023021 0.051 Uiso 1 1 calc R . . . .
C15 C 0.7134(13) 0.3313(2) 0.8673(4) 0.0403(11) Uani 1 1 d . . . . .
H15 H 0.849416 0.296949 0.881931 0.048 Uiso 1 1 calc R . . . .
C16 C 0.6032(12) 0.3456(2) 0.7639(4) 0.0389(11) Uani 1 1 d . . . . .
H16 H 0.664657 0.321315 0.708264 0.047 Uiso 1 1 calc R . . . .
C21 C 0.3560(12) 0.3819(2) 0.5431(3) 0.0373(11) Uani 1 1 d . . . . .
C22 C 0.2963(13) 0.3249(2) 0.5100(4) 0.0381(11) Uani 1 1 d . . . . .
C23 C 0.3733(13) 0.3156(2) 0.4038(4) 0.0395(11) Uani 1 1 d . . . . .
H23 H 0.349559 0.278223 0.369298 0.047 Uiso 1 1 calc R . . . .
C24 C 0.4817(13) 0.3642(2) 0.3577(3) 0.0377(11) Uani 1 1 d . . . . .
N1 N 0.2844(11) 0.41087(18) 0.6349(3) 0.0377(9) Uani 1 1 d . . . . .
H1 H 0.151185 0.442034 0.625121 0.045 Uiso 1 1 calc R . . . .
N2 N 0.1170(11) 0.48445(19) 0.8107(3) 0.0379(9) Uani 1 1 d . . . . .
N3 N 0.0373(12) 0.2450(2) 0.6210(3) 0.0448(11) Uani 1 1 d . . . . .
O21 O -0.0042(10) 0.49936(16) 0.7193(3) 0.0465(9) Uani 1 1 d . . . . .
O22 O 0.0683(10) 0.51357(17) 0.8889(3) 0.0455(9) Uani 1 1 d . . . . .
S1 S 0.5091(3) 0.42348(5) 0.44551(8) 0.0379(4) Uani 1 1 d . . . . .

loop_
_atom_site_aniso_label
_atom_site_aniso_U_11
_atom_site_aniso_U_22
_atom_site_aniso_U_33
_atom_site_aniso_U_23
_atom_site_aniso_U_13
_atom_site_aniso_U_12
C2 0.037(3) 0.048(3) 0.029(2) -0.005(2) -0.0093(19) 0.0040(19)
C3 0.039(3) 0.055(3) 0.029(2) 0.002(2) -0.002(2) 0.000(2)
C11 0.039(3) 0.046(3) 0.025(2) 0.0006(18) -0.0068(18) -0.0025(19)
C12 0.034(3) 0.045(3) 0.026(2) 0.0005(18) -0.0038(18) -0.0006(18)
C13 0.037(3) 0.054(3) 0.028(2) -0.0027(19) 0.0008(19) -0.001(2)
C14 0.043(3) 0.054(3) 0.028(2) 0.004(2) -0.010(2) -0.003(2)
C15 0.033(3) 0.051(3) 0.035(2) 0.005(2) -0.007(2) 0.0015(19)
C16 0.033(3) 0.050(3) 0.031(2) -0.0012(19) -0.006(2) 0.0002(19)
C21 0.036(3) 0.048(3) 0.024(2) 0.0013(18) -0.0096(18) 0.0055(19)
C22 0.038(3) 0.049(3) 0.025(2) -0.0018(19) -0.0048(19) 0.0021(19)
C23 0.034(3) 0.051(3) 0.031(2) -0.0026(19) -0.007(2) 0.0039(19)
C24 0.037(3) 0.052(3) 0.021(2) -0.0032(18) -0.0073(18) 0.0020(19)
N1 0.041(2) 0.045(2) 0.0238(18) 0.0001(15) -0.0090(16) 0.0052(16)
N2 0.037(2) 0.047(2) 0.027(2) -0.0020(16) -0.0028(16) -0.0007(16)
N3 0.047(3) 0.050(3) 0.035(2) 0.0028(19) -0.0039(19) -0.0002(19)
O21 0.054(2) 0.055(2) 0.0271(17) -0.0005(14) -0.0098(15) 0.0081(16)
O22 0.056(2) 0.053(2) 0.0259(16) -0.0054(14) 0.0020(15) 0.0043(16)
S1 0.0406(7) 0.0472(7) 0.0233(6) 0.0002(4) -0.0063(4) -0.0002(5)

loop_
_atom_type_symbol
_atom_type_description
_atom_type_scat_dispersion_real
_atom_type_scat_dispersion_imag
_atom_type_scat_source
C C 0.0181 0.0091 'International Tables Vol C Tables 4.2.6.8 and 6.1.1.4'
H H 0.0000 0.0000 'International Tables Vol C Tables 4.2.6.8 and 6.1.1.4'
N N 0.0311 0.0180 'International Tables Vol C Tables 4.2.6.8 and 6.1.1.4'
O O 0.0492 0.0322 'International Tables Vol C Tables 4.2.6.8 and 6.1.1.4'
S S 0.3331 0.5567 'International Tables Vol C Tables 4.2.6.8 and 6.1.1.4'

loop_
_geom_angle_atom_site_label_1
_geom_angle_atom_site_label_2
_geom_angle_atom_site_label_3
_geom_angle
_geom_angle_site_symmetry_1
_geom_angle_site_symmetry_3
_geom_angle_publ_flag
N3 C2 C22 179.4(6) . . ?
H3A C3 H3B 109.5 . . ?
H3A C3 H3C 109.5 . . ?
H3B C3 H3C 109.5 . . ?
C24 C3 H3A 109.5 . . ?
C24 C3 H3B 109.5 . . ?
C24 C3 H3C 109.5 . . ?
C12 C11 C16 116.5(4) . . ?
N1 C11 C12 122.8(4) . . ?
N1 C11 C16 120.6(4) . . ?
C11 C12 N2 121.6(4) . . ?
C13 C12 C11 121.6(4) . . ?
C13 C12 N2 116.8(4) . . ?
C12 C13 H13 119.7 . . ?
C14 C13 C12 120.7(5) . . ?
C14 C13 H13 119.7 . . ?
C13 C14 H14 120.7 . . ?
C13 C14 C15 118.7(4) . . ?
C15 C14 H14 120.7 . . ?
C14 C15 H15 119.0 . . ?
C16 C15 C14 122.0(5) . . ?
C16 C15 H15 119.0 . . ?
C11 C16 H16 119.7 . . ?
C15 C16 C11 120.5(5) . . ?
C15 C16 H16 119.7 . . ?
C22 C21 N1 130.7(5) . . ?
C22 C21 S1 110.8(4) . . ?
N1 C21 S1 118.2(4) . . ?
C2 C22 C23 123.7(5) . . ?
C21 C22 C2 124.0(4) . . ?
C21 C22 C23 112.2(5) . . ?
C22 C23 H23 123.0 . . ?
C24 C23 C22 114.1(5) . . ?
C24 C23 H23 123.0 . . ?
C3 C24 S1 121.0(4) . . ?
C23 C24 C3 128.7(5) . . ?
C23 C24 S1 110.4(4) . . ?
C11 N1 C21 127.9(4) . . ?
C11 N1 H1 116.0 . . ?
C21 N1 H1 116.0 . . ?
O21 N2 C12 119.5(4) . . ?
O22 N2 C12 118.6(4) . . ?
O22 N2 O21 121.9(4) . . ?
C21 S1 C24 92.5(2) . . ?

loop_
_geom_bond_atom_site_label_1
_geom_bond_atom_site_label_2
_geom_bond_distance
_geom_bond_site_symmetry_2
_geom_bond_publ_flag
C2 C22 1.426(7) . ?
C2 N3 1.156(7) . ?
C3 H3A 0.9800 . ?
C3 H3B 0.9800 . ?
C3 H3C 0.9800 . ?
C3 C24 1.514(6) . ?
C11 C12 1.417(7) . ?
C11 C16 1.423(7) . ?
C11 N1 1.382(6) . ?
C12 C13 1.390(6) . ?
C12 N2 1.451(6) . ?
C13 H13 0.9500 . ?
C13 C14 1.376(8) . ?
C14 H14 0.9500 . ?
C14 C15 1.395(7) . ?
C15 H15 0.9500 . ?
C15 C16 1.371(7) . ?
C16 H16 0.9500 . ?
C21 C22 1.367(7) . ?
C21 N1 1.397(6) . ?
C21 S1 1.725(5) . ?
C22 C23 1.435(7) . ?
C23 H23 0.9500 . ?
C23 C24 1.343(8) . ?
C24 S1 1.737(5) . ?
N1 H1 0.8800 . ?
N2 O21 1.246(5) . ?
N2 O22 1.227(5) . ?

loop_
_geom_hbond_atom_site_label_D
_geom_hbond_atom_site_label_H
_geom_hbond_atom_site_label_A
_geom_hbond_distance_DH
_geom_hbond_distance_HA
_geom_hbond_distance_DA
_geom_hbond_angle_DHA
_geom_hbond_site_symmetry_A
_geom_hbond_publ_flag
C16 H16 N3 0.95 2.61 3.495(7) 155.5 1_655 yes
N1 H1 O21 0.88 1.92 2.602(6) 133.5 . yes

loop_
_geom_torsion_atom_site_label_1
_geom_torsion_atom_site_label_2
_geom_torsion_atom_site_label_3
_geom_torsion_atom_site_label_4
_geom_torsion
_geom_torsion_site_symmetry_1
_geom_torsion_site_symmetry_2
_geom_torsion_site_symmetry_3
_geom_torsion_site_symmetry_4
_geom_torsion_publ_flag
C2 C22 C23 C24 175.3(5) . . . . ?
C3 C24 S1 C21 178.1(4) . . . . ?
C11 C12 C13 C14 0.8(8) . . . . ?
C11 C12 N2 O21 1.9(7) . . . . ?
C11 C12 N2 O22 -178.0(5) . . . . ?
C12 C11 C16 C15 1.3(7) . . . . ?
C12 C11 N1 C21 176.5(5) . . . . ?
C12 C13 C14 C15 0.3(8) . . . . ?
C13 C12 N2 O21 -177.1(5) . . . . ?
C13 C12 N2 O22 3.0(7) . . . . ?
C13 C14 C15 C16 -0.5(8) . . . . ?
C14 C15 C16 C11 -0.4(8) . . . . ?
C16 C11 C12 C13 -1.5(7) . . . . ?
C16 C11 C12 N2 179.5(4) . . . . ?
C16 C11 N1 C21 -2.5(8) . . . . ?
C21 C22 C23 C24 -1.1(6) . . . . ?
C22 C21 N1 C11 59.4(8) . . . . ?
C22 C21 S1 C24 1.6(4) . . . . ?
C22 C23 C24 C3 -178.1(5) . . . . ?
C22 C23 C24 S1 2.3(6) . . . . ?
C23 C24 S1 C21 -2.2(4) . . . . ?
N1 C11 C12 C13 179.5(5) . . . . ?
N1 C11 C12 N2 0.5(8) . . . . ?
N1 C11 C16 C15 -179.7(5) . . . . ?
N1 C21 C22 C2 -3.7(8) . . . . ?
N1 C21 C22 C23 172.8(5) . . . . ?
N1 C21 S1 C24 -172.7(4) . . . . ?
N2 C12 C13 C14 179.7(5) . . . . ?
S1 C21 C22 C2 -177.0(4) . . . . ?
S1 C21 C22 C23 -0.6(5) . . . . ?
S1 C21 N1 C11 -127.6(5) . . . . ?

loop_
_twin_individual_id
_twin_individual_mass_fraction_refined
1 0.9987(9)
2 0.0013(9)
